data_1567597
loop_
_publ_author_name
'Torquato, Nicole A.'
'Mrse, Anthony A.'
'Gembicky, Milan'
'Chan, Thomas'
'Brunner, Felix M.'
'Kubiak, Clifford P.'
'Bertrand, Quentin C.'
'Palasz, Joseph M.'

_publ_section_title
;
 Synthesis, Structure and Reactivity of &#x00B5;3-SnH Capped Trinuclear
 Nickel Cluster
;
_journal_name_full 'Chemical Science'
_journal_paper_doi 10.1039/D2SC04042E
_journal_year 2022
_chemical_formula_moiety 'C81 H78 Ni3 P6 Sn'
_chemical_formula_sum 'C81 H78 Ni3 P6 Sn'
_chemical_formula_weight 1532.07
_chemical_name_systematic 2-hexeneSnNi3(dppm)3H
_chemical_properties_physical Air-sensitive,Moisture-sensitive,Oxygen-sensitive
_space_group_crystal_system triclinic
_space_group_IT_number 2
_space_group_name_Hall '-P 1'
_space_group_name_H-M_alt 'P -1'
_atom_sites_solution_hydrogens mixed
_atom_sites_solution_primary dual
_audit_creation_date 2022-04-27
_audit_creation_method
;
Olex2 1.5
(compiled 2022.04.07 svn.rca3783a0 for OlexSys, GUI svn.r6498)
;
_audit_update_record
;
2022-04-27 deposited with the CCDC.	2022-09-05 downloaded from the CCDC.
;
_cell_angle_alpha 91.234(2)
_cell_angle_beta 101.720(2)
_cell_angle_gamma 107.029(2)
_cell_formula_units_Z 2
_cell_length_a 11.9779(3)
_cell_length_b 13.7494(4)
_cell_length_c 23.0279(7)
_cell_measurement_reflns_used 9895
_cell_measurement_temperature 100.0
_cell_measurement_theta_max 68.425
_cell_measurement_theta_min 3.374
_cell_volume 3537.25(18)
_computing_cell_refinement 'SAINT V8.40A (Bruker, 2019)'
_computing_data_reduction 'SAINT V8.40A (Bruker, 2019)'
_computing_molecular_graphics 'Olex2 1.5 (Dolomanov et al., 2009)'
_computing_publication_material 'Olex2 1.5 (Dolomanov et al., 2009)'
_computing_structure_refinement 'XL  (Sheldrick, 2008)'
_computing_structure_solution 'SHELXT 2014/5 (Sheldrick, 2014)'
_diffrn_ambient_temperature 100.0
_diffrn_detector 'Bruker APEX2 area detector'
_diffrn_detector_area_resol_mean 7.9
_diffrn_detector_type 'CCD area detector'
_diffrn_measured_fraction_theta_full 0.983
_diffrn_measured_fraction_theta_max 0.972
_diffrn_measurement_device 'three-circle diffractometer'
_diffrn_measurement_method '\f and \w scans'
_diffrn_radiation_monochromator 'mirror optics'
_diffrn_radiation_probe x-ray
_diffrn_radiation_type CuK\a
_diffrn_radiation_wavelength 1.54178
_diffrn_reflns_av_R_equivalents 0.0833
_diffrn_reflns_av_unetI/netI 0.0643
_diffrn_reflns_Laue_measured_fraction_full 0.983
_diffrn_reflns_Laue_measured_fraction_max 0.972
_diffrn_reflns_limit_h_max 14
_diffrn_reflns_limit_h_min -14
_diffrn_reflns_limit_k_max 15
_diffrn_reflns_limit_k_min -16
_diffrn_reflns_limit_l_max 27
_diffrn_reflns_limit_l_min -27
_diffrn_reflns_number 62692
_diffrn_reflns_point_group_measured_fraction_full 0.983
_diffrn_reflns_point_group_measured_fraction_max 0.972
_diffrn_reflns_theta_full 67.679
_diffrn_reflns_theta_max 68.953
_diffrn_reflns_theta_min 1.967
_diffrn_source 'microfocus sealed X-ray tube'
_diffrn_source_current 20.0
_diffrn_source_power 0.9
_diffrn_source_type 'Incoatec I\ms'
_diffrn_source_voltage 45.0
_diffrn_standards_number 0
_exptl_absorpt_coefficient_mu 5.286
_exptl_absorpt_correction_T_max 0.7531
_exptl_absorpt_correction_T_min 0.5868
_exptl_absorpt_correction_type multi-scan
_exptl_absorpt_process_details
;
SADABS-2016/2 (Bruker,2016/2) was used for absorption correction.
wR2(int) was 0.0935 before and 0.0758 after correction.
The Ratio of minimum to maximum transmission is 0.7792.
The \l/2 correction factor is Not present.
;
_exptl_crystal_colour 'dark brown'
_exptl_crystal_colour_modifier dark
_exptl_crystal_colour_primary brown
_exptl_crystal_density_diffrn 1.438
_exptl_crystal_description needle
_exptl_crystal_F_000 1576
_exptl_crystal_preparation '1 eq. 1-hexyne was added to HSnNi3(dppm)3H'
_exptl_crystal_recrystallization_method 'Et2O/C5 layering'
_exptl_crystal_size_max 0.5
_exptl_crystal_size_mid 0.1
_exptl_crystal_size_min 0.1
_refine_diff_density_max 0.719
_refine_diff_density_min -1.256
_refine_diff_density_rms 0.105
_refine_ls_extinction_method none
_refine_ls_goodness_of_fit_ref 1.031
_refine_ls_hydrogen_treatment mixed
_refine_ls_matrix_type full
_refine_ls_number_parameters 844
_refine_ls_number_reflns 12796
_refine_ls_number_restraints 27
_refine_ls_restrained_S_all 1.031
_refine_ls_R_factor_all 0.0690
_refine_ls_R_factor_gt 0.0494
_refine_ls_shift/su_max 0.001
_refine_ls_shift/su_mean 0.000
_refine_ls_structure_factor_coef Fsqd
_refine_ls_weighting_details 'w=1/[\s^2^(Fo^2^)+(0.0082P)^2^+18.2823P] where P=(Fo^2^+2Fc^2^)/3'
_refine_ls_weighting_scheme calc
_refine_ls_wR_factor_gt 0.1086
_refine_ls_wR_factor_ref 0.1175
_reflns_Friedel_coverage 0.000
_reflns_number_gt 10140
_reflns_number_total 12796
_reflns_threshold_expression 'I > 2\s(I)'
_cod_data_source_file d2sc04042e2.cif
_cod_data_source_block 243_a
_cod_database_code 1567597
_shelx_shelxl_version_number 2019/1
_shelx_space_group_comment
;
The symmetry employed for this shelxl refinement is uniquely defined
by the following loop, which should always be used as a source of
symmetry information in preference to the above space-group names.
They are only intended as comments.
;
_shelx_estimated_absorpt_t_max 0.620
_shelx_estimated_absorpt_t_min 0.177
_olex2_refinement_description
;
1. Fixed Uiso
 At 1.2 times of:
  All C(H) groups, All C(H,H) groups, All C(H,H,H,H) groups, All Ni(H) groups
 At 1.5 times of:
  All C(H,H,H) groups
2. Restrained distances
 C6-C5 \\sim C6A-C5A \\sim C5A-C4 \\sim C5-C4
 with sigma of 0.01
3. Rigid body (RIGU) restrains
 C6A, C5A, C4, C3, C2
 with sigma for 1-2 distances of 0.001 and sigma for 1-3 distances of 0.002
4. Others
 Sof(H4BC)=Sof(H4BD)=Sof(C6A)=Sof(H6AA)=Sof(H6AB)=Sof(H6AC)=Sof(C5A)=Sof(H5AA)=
 Sof(H5AB)=1-FVAR(1)
 Sof(H4AA)=Sof(H4AB)=Sof(C5)=Sof(H5A)=Sof(H5B)=Sof(C6)=Sof(H6A)=Sof(H6B)=
 Sof(H6C)=FVAR(1)
5.a Secondary CH2 refined with riding coordinates:
 C3(H3A,H3B), C4(H4AA,H4AB), C4(H4BC,H4BD), C5(H5A,H5B), C19(H19A,H19B),
 C44(H44A,H44B), C69(H69A,H69B), C5A(H5AA,H5AB)
5.b Aromatic/amide H refined with riding coordinates:
 C8(H8), C9(H9), C10(H10), C11(H11), C12(H12), C14(H14), C15(H15), C16(H16),
 C17(H17), C18(H18), C21(H21), C22(H22), C23(H23), C24(H24), C25(H25), C27(H27),
  C28(H28), C29(H29), C30(H30), C31(H31), C33(H33), C34(H34), C35(H35),
 C36(H36), C37(H37), C39(H39), C40(H40), C41(H41), C42(H42), C43(H43), C46(H46),
  C47(H47), C48(H48), C49(H49), C50(H50), C52(H52), C53(H53), C54(H54),
 C55(H55), C56(H56), C58(H58), C59(H59), C60(H60), C61(H61), C62(H62), C64(H64),
  C65(H65), C66(H66), C67(H67), C68(H68), C71(H71), C72(H72), C73(H73),
 C74(H74), C75(H75), C77(H77), C78(H78), C79(H79), C80(H80), C81(H81)
5.c X=CH2 refined with riding coordinates:
 C1(H1A,H1B)
5.d Idealised Me refined as rotating group:
 C6(H6A,H6B,H6C), C6A(H6AA,H6AB,H6AC)
;
_olex2_exptl_crystal_mounting_method 'paratone loop'
_olex2_submission_special_instructions 'No special instructions were received'

loop_
_space_group_symop_operation_xyz
'x, y, z'
'-x, -y, -z'

loop_
_atom_site_label
_atom_site_type_symbol
_atom_site_fract_x
_atom_site_fract_y
_atom_site_fract_z
_atom_site_U_iso_or_equiv
_atom_site_adp_type
_atom_site_occupancy
_atom_site_site_symmetry_order
_atom_site_calc_flag
_atom_site_refinement_flags_posn
_atom_site_refinement_flags_adp
_atom_site_refinement_flags_occupancy
_atom_site_disorder_assembly
_atom_site_disorder_group
Sn1 Sn 0.37278(3) 0.57891(2) 0.20873(2) 0.01970(9) Uani 1 1 d . . . . .
Ni1 Ni 0.41377(7) 0.69437(6) 0.29728(3) 0.01932(18) Uani 1 1 d . . . . .
H H 0.268(5) 0.695(4) 0.275(2) 0.023 Uiso 1 1 d . U . . .
Ni2 Ni 0.28390(7) 0.72494(6) 0.20423(3) 0.01677(17) Uani 1 1 d . . . . .
Ni3 Ni 0.21127(6) 0.56187(6) 0.26332(3) 0.01737(17) Uani 1 1 d . . . . .
P1 P 0.53107(10) 0.84544(9) 0.29918(5) 0.0199(2) Uani 1 1 d . . . . .
P2 P 0.30858(10) 0.88554(9) 0.22991(5) 0.0187(2) Uani 1 1 d . . . . .
P3 P 0.17517(10) 0.66269(9) 0.11855(5) 0.0178(2) Uani 1 1 d . . . . .
P4 P 0.07969(10) 0.47908(9) 0.18907(5) 0.0180(2) Uani 1 1 d . . . . .
P5 P 0.17808(10) 0.52236(9) 0.35045(5) 0.0176(2) Uani 1 1 d . . . . .
P6 P 0.45041(10) 0.62427(9) 0.37848(5) 0.0181(2) Uani 1 1 d . . . . .
C1 C 0.4220(6) 0.4926(6) 0.0957(3) 0.0487(18) Uani 1 1 d . . . . .
H1A H 0.440680 0.445659 0.071381 0.058 Uiso 1 1 calc R U . . .
H1B H 0.430311 0.560308 0.084975 0.058 Uiso 1 1 calc R U . . .
C2 C 0.3835(5) 0.4632(4) 0.1457(3) 0.0376(12) Uani 1 1 d . . . . .
C3 C 0.3687(6) 0.3575(5) 0.1647(4) 0.0549(15) Uani 1 1 d . . . . .
H3A H 0.407628 0.322444 0.140685 0.066 Uiso 1 1 calc R U . . .
H3B H 0.282340 0.319208 0.155923 0.066 Uiso 1 1 calc R U . . .
C4 C 0.4206(6) 0.3534(5) 0.2302(4) 0.0599(17) Uani 1 1 d D . . . .
H4AA H 0.368588 0.370372 0.254580 0.072 Uiso 0.712(15) 1 calc R U P A 1
H4AB H 0.500935 0.404129 0.242034 0.072 Uiso 0.712(15) 1 calc R U P A 1
H4BC H 0.392482 0.404106 0.249369 0.072 Uiso 0.288(15) 1 calc R U P A 2
H4BD H 0.506918 0.387443 0.233156 0.072 Uiso 0.288(15) 1 calc R U P A 2
C5 C 0.4297(8) 0.2461(6) 0.2411(4) 0.043(3) Uani 0.712(15) 1 d D . P A 1
H5A H 0.348901 0.195787 0.233625 0.051 Uiso 0.712(15) 1 calc R U P A 1
H5B H 0.475435 0.225913 0.214198 0.051 Uiso 0.712(15) 1 calc R U P A 1
C6 C 0.4941(11) 0.2502(8) 0.3061(4) 0.054(3) Uani 0.712(15) 1 d D . P A 1
H6A H 0.574406 0.299374 0.312704 0.081 Uiso 0.712(15) 1 calc R U P A 1
H6B H 0.500485 0.182470 0.315129 0.081 Uiso 0.712(15) 1 calc R U P A 1
H6C H 0.448653 0.271480 0.332195 0.081 Uiso 0.712(15) 1 calc R U P A 1
C7 C 0.6206(4) 0.8886(4) 0.2428(2) 0.0235(11) Uani 1 1 d . . . . .
C8 C 0.6888(4) 0.9900(4) 0.2450(3) 0.0315(12) Uani 1 1 d . . . . .
H8 H 0.696264 1.035196 0.278352 0.038 Uiso 1 1 calc R U . . .
C9 C 0.7466(5) 1.0274(5) 0.1996(3) 0.0365(14) Uani 1 1 d . . . . .
H9 H 0.792771 1.097062 0.201885 0.044 Uiso 1 1 calc R U . . .
C10 C 0.7356(5) 0.9610(5) 0.1512(3) 0.0387(14) Uani 1 1 d . . . . .
H10 H 0.771257 0.986118 0.119109 0.046 Uiso 1 1 calc R U . . .
C11 C 0.6734(5) 0.8588(5) 0.1492(3) 0.0382(14) Uani 1 1 d . . . . .
H11 H 0.669269 0.813210 0.116664 0.046 Uiso 1 1 calc R U . . .
C12 C 0.6169(5) 0.8228(4) 0.1949(3) 0.0304(12) Uani 1 1 d . . . . .
H12 H 0.574866 0.752227 0.193611 0.036 Uiso 1 1 calc R U . . .
C13 C 0.6484(4) 0.9009(4) 0.3664(2) 0.0253(11) Uani 1 1 d . . . . .
C14 C 0.7557(5) 0.8757(4) 0.3727(2) 0.0300(12) Uani 1 1 d . . . . .
H14 H 0.766824 0.835667 0.341471 0.036 Uiso 1 1 calc R U . . .
C15 C 0.8457(5) 0.9085(4) 0.4240(2) 0.0312(12) Uani 1 1 d . . . . .
H15 H 0.917825 0.891275 0.427270 0.037 Uiso 1 1 calc R U . . .
C16 C 0.8311(5) 0.9654(5) 0.4698(3) 0.0394(14) Uani 1 1 d . . . . .
H16 H 0.893537 0.988986 0.504309 0.047 Uiso 1 1 calc R U . . .
C17 C 0.7247(6) 0.9885(5) 0.4655(3) 0.0482(18) Uani 1 1 d . . . . .
H17 H 0.712982 1.025891 0.497753 0.058 Uiso 1 1 calc R U . . .
C18 C 0.6351(5) 0.9570(5) 0.4140(3) 0.0418(16) Uani 1 1 d . . . . .
H18 H 0.563079 0.974180 0.411352 0.050 Uiso 1 1 calc R U . . .
C19 C 0.4418(4) 0.9359(4) 0.2919(2) 0.0255(11) Uani 1 1 d . . . . .
H19A H 0.490972 1.003605 0.283738 0.031 Uiso 1 1 calc R U . . .
H19B H 0.416162 0.944030 0.329507 0.031 Uiso 1 1 calc R U . . .
C20 C 0.3335(4) 0.9804(4) 0.1745(2) 0.0235(10) Uani 1 1 d . . . . .
C21 C 0.2520(5) 1.0330(4) 0.1530(3) 0.0301(12) Uani 1 1 d . . . . .
H21 H 0.185008 1.025984 0.170486 0.036 Uiso 1 1 calc R U . . .
C22 C 0.2663(5) 1.0948(5) 0.1070(3) 0.0373(14) Uani 1 1 d . . . . .
H22 H 0.209306 1.129423 0.093128 0.045 Uiso 1 1 calc R U . . .
C23 C 0.3636(5) 1.1066(4) 0.0810(3) 0.0319(12) Uani 1 1 d . . . . .
H23 H 0.374004 1.149140 0.049335 0.038 Uiso 1 1 calc R U . . .
C24 C 0.4451(5) 1.0554(5) 0.1019(2) 0.0329(12) Uani 1 1 d . . . . .
H24 H 0.512702 1.063882 0.084735 0.039 Uiso 1 1 calc R U . . .
C25 C 0.4300(4) 0.9923(4) 0.1472(2) 0.0269(11) Uani 1 1 d . . . . .
H25 H 0.486121 0.956339 0.160044 0.032 Uiso 1 1 calc R U . . .
C26 C 0.1916(4) 0.9185(4) 0.2596(2) 0.0211(10) Uani 1 1 d . . . . .
C27 C 0.2169(5) 0.9926(4) 0.3065(2) 0.0288(12) Uani 1 1 d . . . . .
H27 H 0.297734 1.027173 0.325232 0.035 Uiso 1 1 calc R U . . .
C28 C 0.1249(5) 1.0167(5) 0.3262(2) 0.0319(12) Uani 1 1 d . . . . .
H28 H 0.143457 1.066744 0.358728 0.038 Uiso 1 1 calc R U . . .
C29 C 0.0079(5) 0.9688(4) 0.2991(2) 0.0300(12) Uani 1 1 d . . . . .
H29 H -0.054409 0.985850 0.312590 0.036 Uiso 1 1 calc R U . . .
C30 C -0.0198(5) 0.8956(4) 0.2520(3) 0.0301(12) Uani 1 1 d . . . . .
H30 H -0.100923 0.862987 0.232882 0.036 Uiso 1 1 calc R U . . .
C31 C 0.0719(4) 0.8694(4) 0.2326(2) 0.0239(10) Uani 1 1 d . . . . .
H31 H 0.052627 0.817916 0.200816 0.029 Uiso 1 1 calc R U . . .
C32 C 0.2515(4) 0.6693(4) 0.0562(2) 0.0218(10) Uani 1 1 d . . . . .
C33 C 0.3517(5) 0.7520(5) 0.0587(3) 0.0368(14) Uani 1 1 d . . . . .
H33 H 0.377908 0.802153 0.091600 0.044 Uiso 1 1 calc R U . . .
C34 C 0.4145(6) 0.7624(5) 0.0134(3) 0.0454(16) Uani 1 1 d . . . . .
H34 H 0.481217 0.821129 0.014727 0.054 Uiso 1 1 calc R U . . .
C35 C 0.3808(5) 0.6883(5) -0.0332(2) 0.0360(13) Uani 1 1 d . . . . .
H35 H 0.425058 0.694722 -0.063491 0.043 Uiso 1 1 calc R U . . .
C36 C 0.2825(5) 0.6049(5) -0.0355(2) 0.0332(13) Uani 1 1 d . . . . .
H36 H 0.258758 0.553416 -0.067602 0.040 Uiso 1 1 calc R U . . .
C37 C 0.2173(5) 0.5951(4) 0.0090(2) 0.0303(12) Uani 1 1 d . . . . .
H37 H 0.149163 0.537257 0.006873 0.036 Uiso 1 1 calc R U . . .
C38 C 0.0558(4) 0.7183(4) 0.0859(2) 0.0216(10) Uani 1 1 d . . . . .
C39 C 0.0891(5) 0.8173(4) 0.0693(2) 0.0301(12) Uani 1 1 d . . . . .
H39 H 0.171512 0.852396 0.072512 0.036 Uiso 1 1 calc R U . . .
C40 C 0.0051(6) 0.8659(5) 0.0484(3) 0.0383(14) Uani 1 1 d . . . . .
H40 H 0.029998 0.933754 0.037374 0.046 Uiso 1 1 calc R U . . .
C41 C -0.1166(6) 0.8154(5) 0.0434(3) 0.0429(16) Uani 1 1 d . . . . .
H41 H -0.174686 0.848912 0.029324 0.051 Uiso 1 1 calc R U . . .
C42 C -0.1512(5) 0.7170(5) 0.0589(3) 0.0420(15) Uani 1 1 d . . . . .
H42 H -0.233841 0.682123 0.055095 0.050 Uiso 1 1 calc R U . . .
C43 C -0.0664(5) 0.6675(4) 0.0804(2) 0.0314(12) Uani 1 1 d . . . . .
H43 H -0.091471 0.599547 0.091280 0.038 Uiso 1 1 calc R U . . .
C44 C 0.0953(4) 0.5254(4) 0.1146(2) 0.0216(10) Uani 1 1 d . . . . .
H44A H 0.138833 0.486664 0.096151 0.026 Uiso 1 1 calc R U . . .
H44B H 0.014577 0.511571 0.088627 0.026 Uiso 1 1 calc R U . . .
C45 C 0.0466(4) 0.3427(4) 0.1720(2) 0.0230(10) Uani 1 1 d . . . . .
C46 C -0.0133(5) 0.2905(4) 0.1161(2) 0.0312(12) Uani 1 1 d . . . . .
H46 H -0.042139 0.327041 0.084939 0.037 Uiso 1 1 calc R U . . .
C47 C -0.0313(5) 0.1876(4) 0.1053(3) 0.0332(12) Uani 1 1 d . . . . .
H47 H -0.071902 0.154072 0.067031 0.040 Uiso 1 1 calc R U . . .
C48 C 0.0093(5) 0.1329(4) 0.1499(3) 0.0316(13) Uani 1 1 d . . . . .
H48 H -0.001920 0.062201 0.141941 0.038 Uiso 1 1 calc R U . . .
C49 C 0.0661(5) 0.1801(4) 0.2061(3) 0.0343(13) Uani 1 1 d . . . . .
H49 H 0.092430 0.141978 0.236975 0.041 Uiso 1 1 calc R U . . .
C50 C 0.0844(4) 0.2838(4) 0.2168(2) 0.0248(11) Uani 1 1 d . . . . .
H50 H 0.123598 0.316057 0.255515 0.030 Uiso 1 1 calc R U . . .
C51 C -0.0658(4) 0.4926(4) 0.1957(2) 0.0215(10) Uani 1 1 d . . . . .
C52 C -0.1729(5) 0.4134(5) 0.1841(2) 0.0313(12) Uani 1 1 d . . . . .
H52 H -0.174586 0.346765 0.171214 0.038 Uiso 1 1 calc R U . . .
C53 C -0.2778(5) 0.4318(5) 0.1915(3) 0.0393(15) Uani 1 1 d . . . . .
H53 H -0.350581 0.377273 0.184253 0.047 Uiso 1 1 calc R U . . .
C54 C -0.2772(5) 0.5285(5) 0.2093(3) 0.0411(15) Uani 1 1 d . . . . .
H54 H -0.349445 0.540781 0.213251 0.049 Uiso 1 1 calc R U . . .
C55 C -0.1704(5) 0.6079(5) 0.2215(3) 0.0394(14) Uani 1 1 d . . . . .
H55 H -0.169278 0.674695 0.233615 0.047 Uiso 1 1 calc R U . . .
C56 C -0.0656(5) 0.5890(4) 0.2158(2) 0.0286(11) Uani 1 1 d . . . . .
H56 H 0.007831 0.642749 0.225875 0.034 Uiso 1 1 calc R U . . .
C57 C 0.0790(4) 0.3978(4) 0.3628(2) 0.0192(10) Uani 1 1 d . . . . .
C58 C -0.0423(4) 0.3727(4) 0.3340(2) 0.0252(11) Uani 1 1 d . . . . .
H58 H -0.069952 0.421312 0.311432 0.030 Uiso 1 1 calc R U . . .
C59 C -0.1217(5) 0.2790(5) 0.3379(2) 0.0326(13) Uani 1 1 d . . . . .
H59 H -0.203302 0.263675 0.318023 0.039 Uiso 1 1 calc R U . . .
C60 C -0.0829(5) 0.2063(4) 0.3709(2) 0.0303(12) Uani 1 1 d . . . . .
H60 H -0.137488 0.141485 0.373483 0.036 Uiso 1 1 calc R U . . .
C61 C 0.0366(5) 0.2302(4) 0.3997(2) 0.0278(11) Uani 1 1 d . . . . .
H61 H 0.064091 0.181366 0.422187 0.033 Uiso 1 1 calc R U . . .
C62 C 0.1170(4) 0.3261(4) 0.3959(2) 0.0217(10) Uani 1 1 d . . . . .
H62 H 0.198354 0.341956 0.416232 0.026 Uiso 1 1 calc R U . . .
C63 C 0.1281(4) 0.6071(4) 0.3950(2) 0.0203(10) Uani 1 1 d . . . . .
C64 C 0.1075(4) 0.5865(4) 0.4517(2) 0.0213(10) Uani 1 1 d . . . . .
H64 H 0.116125 0.525458 0.467847 0.026 Uiso 1 1 calc R U . . .
C65 C 0.0744(4) 0.6552(4) 0.4845(2) 0.0266(11) Uani 1 1 d . . . . .
H65 H 0.060451 0.641137 0.523091 0.032 Uiso 1 1 calc R U . . .
C66 C 0.0620(5) 0.7437(4) 0.4611(2) 0.0287(12) Uani 1 1 d . . . . .
H66 H 0.040814 0.790928 0.484096 0.034 Uiso 1 1 calc R U . . .
C67 C 0.0799(5) 0.7649(4) 0.4044(2) 0.0306(12) Uani 1 1 d . . . . .
H67 H 0.069953 0.825669 0.388417 0.037 Uiso 1 1 calc R U . . .
C68 C 0.1124(4) 0.6963(4) 0.3714(2) 0.0257(11) Uani 1 1 d . . . . .
H68 H 0.124148 0.710062 0.332502 0.031 Uiso 1 1 calc R U . . .
C69 C 0.3244(4) 0.5205(4) 0.3949(2) 0.0213(10) Uani 1 1 d . . . . .
H69A H 0.336206 0.453784 0.386276 0.026 Uiso 1 1 calc R U . . .
H69B H 0.324414 0.527901 0.437728 0.026 Uiso 1 1 calc R U . . .
C70 C 0.5685(4) 0.5626(4) 0.3892(2) 0.0197(10) Uani 1 1 d . . . . .
C71 C 0.6623(5) 0.5976(5) 0.3593(2) 0.0313(12) Uani 1 1 d . . . . .
H71 H 0.661248 0.650164 0.333256 0.038 Uiso 1 1 calc R U . . .
C72 C 0.7562(5) 0.5561(5) 0.3676(3) 0.0370(13) Uani 1 1 d . . . . .
H72 H 0.819642 0.581013 0.347634 0.044 Uiso 1 1 calc R U . . .
C73 C 0.7580(5) 0.4790(5) 0.4046(2) 0.0311(12) Uani 1 1 d . . . . .
H73 H 0.822871 0.451178 0.410266 0.037 Uiso 1 1 calc R U . . .
C74 C 0.6650(5) 0.4417(4) 0.4339(2) 0.0277(11) Uani 1 1 d . . . . .
H74 H 0.664965 0.387147 0.458583 0.033 Uiso 1 1 calc R U . . .
C75 C 0.5723(4) 0.4851(4) 0.4266(2) 0.0238(11) Uani 1 1 d . . . . .
H75 H 0.510345 0.461276 0.447619 0.029 Uiso 1 1 calc R U . . .
C76 C 0.4930(4) 0.7086(4) 0.4479(2) 0.0245(11) Uani 1 1 d . . . . .
C77 C 0.5955(5) 0.7193(4) 0.4916(2) 0.0305(12) Uani 1 1 d . . . . .
H77 H 0.649264 0.682856 0.486109 0.037 Uiso 1 1 calc R U . . .
C78 C 0.6201(6) 0.7831(5) 0.5435(3) 0.0424(16) Uani 1 1 d . . . . .
H78 H 0.691034 0.790479 0.572849 0.051 Uiso 1 1 calc R U . . .
C79 C 0.5423(7) 0.8352(6) 0.5523(3) 0.056(2) Uani 1 1 d . . . . .
H79 H 0.558283 0.877275 0.588150 0.067 Uiso 1 1 calc R U . . .
C80 C 0.4404(6) 0.8262(6) 0.5088(3) 0.055(2) Uani 1 1 d . . . . .
H80 H 0.386855 0.862766 0.514556 0.066 Uiso 1 1 calc R U . . .
C81 C 0.4166(5) 0.7641(5) 0.4569(3) 0.0388(15) Uani 1 1 d . . . . .
H81 H 0.347157 0.759247 0.427038 0.047 Uiso 1 1 calc R U . . .
C6A C 0.525(2) 0.233(2) 0.2719(18) 0.068(7) Uani 0.288(15) 1 d D . P A 2
H6AA H 0.600455 0.288560 0.278727 0.102 Uiso 0.288(15) 1 calc R U P A 2
H6AB H 0.508742 0.198896 0.231811 0.102 Uiso 0.288(15) 1 calc R U P A 2
H6AC H 0.531245 0.183287 0.301417 0.102 Uiso 0.288(15) 1 calc R U P A 2
C5A C 0.423(2) 0.2758(17) 0.2775(10) 0.062(5) Uani 0.288(15) 1 d D . P A 2
H5AA H 0.437606 0.309881 0.317875 0.074 Uiso 0.288(15) 1 calc R U P A 2
H5AB H 0.345705 0.220519 0.270113 0.074 Uiso 0.288(15) 1 calc R U P A 2

loop_
_atom_site_aniso_label
_atom_site_aniso_U_11
_atom_site_aniso_U_22
_atom_site_aniso_U_33
_atom_site_aniso_U_23
_atom_site_aniso_U_13
_atom_site_aniso_U_12
Sn1 0.01552(15) 0.02030(17) 0.02350(17) -0.00070(12) 0.00352(12) 0.00645(12)
Ni1 0.0145(4) 0.0195(4) 0.0206(4) 0.0007(3) -0.0017(3) 0.0039(3)
Ni2 0.0142(4) 0.0167(4) 0.0182(4) 0.0001(3) 0.0008(3) 0.0050(3)
Ni3 0.0121(4) 0.0206(4) 0.0167(4) 0.0012(3) 0.0003(3) 0.0029(3)
P1 0.0114(5) 0.0199(6) 0.0261(6) -0.0014(5) -0.0007(4) 0.0047(4)
P2 0.0125(5) 0.0182(6) 0.0247(6) -0.0022(5) 0.0005(4) 0.0061(4)
P3 0.0168(5) 0.0195(6) 0.0157(5) 0.0013(4) 0.0010(4) 0.0053(5)
P4 0.0147(5) 0.0194(6) 0.0172(6) 0.0010(4) 0.0016(4) 0.0024(4)
P5 0.0140(5) 0.0234(6) 0.0164(6) 0.0019(4) 0.0014(4) 0.0082(5)
P6 0.0131(5) 0.0201(6) 0.0193(6) -0.0011(4) -0.0016(4) 0.0061(4)
C1 0.050(4) 0.073(5) 0.035(3) -0.014(3) 0.004(3) 0.041(4)
C2 0.022(3) 0.031(2) 0.058(3) -0.018(2) 0.005(2) 0.0105(19)
C3 0.034(3) 0.035(3) 0.099(4) -0.003(2) 0.015(3) 0.016(2)
C4 0.036(3) 0.032(3) 0.102(4) 0.005(3) 0.010(3) -0.002(3)
C5 0.041(5) 0.046(6) 0.041(5) -0.011(4) 0.003(4) 0.017(4)
C6 0.074(8) 0.035(5) 0.055(6) -0.007(4) 0.002(5) 0.028(5)
C7 0.009(2) 0.023(3) 0.035(3) 0.006(2) 0.0002(19) 0.0034(19)
C8 0.017(2) 0.031(3) 0.037(3) -0.001(2) -0.002(2) -0.001(2)
C9 0.014(2) 0.036(3) 0.049(3) 0.009(3) 0.000(2) -0.003(2)
C10 0.025(3) 0.048(4) 0.043(3) 0.014(3) 0.012(2) 0.007(3)
C11 0.025(3) 0.048(4) 0.040(3) -0.004(3) 0.011(2) 0.007(3)
C12 0.019(2) 0.029(3) 0.042(3) 0.002(2) 0.008(2) 0.006(2)
C13 0.015(2) 0.020(3) 0.036(3) 0.001(2) -0.003(2) 0.0044(19)
C14 0.019(3) 0.034(3) 0.034(3) -0.001(2) 0.001(2) 0.007(2)
C15 0.018(2) 0.036(3) 0.037(3) 0.002(2) -0.001(2) 0.011(2)
C16 0.024(3) 0.036(3) 0.045(3) -0.007(3) -0.013(2) 0.003(2)
C17 0.036(3) 0.045(4) 0.058(4) -0.027(3) -0.012(3) 0.021(3)
C18 0.025(3) 0.048(4) 0.048(4) -0.020(3) -0.014(3) 0.021(3)
C19 0.017(2) 0.022(3) 0.031(3) -0.008(2) -0.002(2) 0.003(2)
C20 0.019(2) 0.018(3) 0.033(3) -0.001(2) 0.006(2) 0.0042(19)
C21 0.025(3) 0.027(3) 0.046(3) 0.013(2) 0.015(2) 0.014(2)
C22 0.033(3) 0.031(3) 0.056(4) 0.018(3) 0.016(3) 0.017(3)
C23 0.030(3) 0.034(3) 0.034(3) 0.009(2) 0.012(2) 0.010(2)
C24 0.027(3) 0.041(3) 0.034(3) 0.007(2) 0.012(2) 0.011(2)
C25 0.021(2) 0.031(3) 0.030(3) -0.002(2) 0.001(2) 0.013(2)
C26 0.017(2) 0.026(3) 0.022(2) 0.0033(19) 0.0014(18) 0.010(2)
C27 0.021(3) 0.030(3) 0.032(3) -0.008(2) -0.001(2) 0.009(2)
C28 0.031(3) 0.039(3) 0.031(3) -0.008(2) 0.003(2) 0.022(3)
C29 0.029(3) 0.032(3) 0.038(3) 0.011(2) 0.015(2) 0.016(2)
C30 0.018(2) 0.030(3) 0.043(3) 0.010(2) 0.008(2) 0.007(2)
C31 0.022(2) 0.021(3) 0.026(3) 0.000(2) 0.0004(19) 0.005(2)
C32 0.018(2) 0.026(3) 0.022(2) 0.0042(19) 0.0050(18) 0.006(2)
C33 0.039(3) 0.034(3) 0.030(3) -0.007(2) 0.013(2) -0.003(3)
C34 0.037(3) 0.049(4) 0.038(3) -0.006(3) 0.018(3) -0.011(3)
C35 0.037(3) 0.043(4) 0.028(3) 0.003(2) 0.017(2) 0.005(3)
C36 0.036(3) 0.037(3) 0.021(3) -0.005(2) 0.005(2) 0.003(2)
C37 0.027(3) 0.035(3) 0.022(3) -0.002(2) 0.003(2) 0.001(2)
C38 0.027(3) 0.024(3) 0.015(2) 0.0024(19) 0.0020(19) 0.011(2)
C39 0.035(3) 0.030(3) 0.028(3) 0.009(2) 0.005(2) 0.015(2)
C40 0.049(4) 0.040(4) 0.032(3) 0.009(3) 0.005(3) 0.025(3)
C41 0.051(4) 0.058(4) 0.034(3) 0.009(3) 0.003(3) 0.041(3)
C42 0.028(3) 0.056(4) 0.048(4) 0.004(3) 0.003(3) 0.025(3)
C43 0.029(3) 0.032(3) 0.035(3) 0.004(2) 0.004(2) 0.012(2)
C44 0.017(2) 0.032(3) 0.015(2) -0.0012(19) 0.0005(17) 0.008(2)
C45 0.018(2) 0.025(3) 0.025(3) 0.001(2) 0.0056(19) 0.005(2)
C46 0.043(3) 0.021(3) 0.027(3) 0.002(2) 0.007(2) 0.005(2)
C47 0.041(3) 0.020(3) 0.036(3) -0.002(2) 0.011(2) 0.005(2)
C48 0.024(3) 0.016(3) 0.060(4) 0.003(2) 0.016(2) 0.009(2)
C49 0.024(3) 0.025(3) 0.055(4) 0.015(3) 0.009(2) 0.009(2)
C50 0.025(3) 0.019(3) 0.030(3) 0.004(2) 0.006(2) 0.006(2)
C51 0.014(2) 0.029(3) 0.017(2) 0.0010(19) -0.0007(17) 0.0024(19)
C52 0.024(3) 0.038(3) 0.028(3) -0.004(2) 0.006(2) 0.003(2)
C53 0.020(3) 0.055(4) 0.035(3) -0.011(3) 0.009(2) -0.002(3)
C54 0.025(3) 0.057(4) 0.043(3) -0.003(3) 0.009(2) 0.015(3)
C55 0.031(3) 0.044(4) 0.046(4) -0.001(3) 0.011(3) 0.015(3)
C56 0.021(3) 0.030(3) 0.035(3) 0.003(2) 0.007(2) 0.006(2)
C57 0.018(2) 0.027(3) 0.016(2) 0.0011(18) 0.0042(17) 0.012(2)
C58 0.018(2) 0.032(3) 0.026(3) 0.004(2) 0.0048(19) 0.009(2)
C59 0.022(3) 0.048(4) 0.021(3) 0.001(2) 0.002(2) 0.003(2)
C60 0.030(3) 0.026(3) 0.029(3) -0.006(2) 0.009(2) -0.001(2)
C61 0.033(3) 0.028(3) 0.029(3) 0.001(2) 0.010(2) 0.016(2)
C62 0.016(2) 0.021(3) 0.026(3) -0.0007(19) 0.0044(19) 0.0027(19)
C63 0.010(2) 0.028(3) 0.023(2) 0.0017(19) 0.0007(17) 0.0070(19)
C64 0.018(2) 0.025(3) 0.023(2) 0.0045(19) 0.0033(18) 0.010(2)
C65 0.025(3) 0.033(3) 0.022(3) 0.000(2) 0.006(2) 0.010(2)
C66 0.032(3) 0.027(3) 0.034(3) 0.006(2) 0.009(2) 0.019(2)
C67 0.032(3) 0.034(3) 0.035(3) 0.009(2) 0.010(2) 0.021(2)
C68 0.025(3) 0.030(3) 0.026(3) 0.008(2) 0.006(2) 0.013(2)
C69 0.023(2) 0.027(3) 0.017(2) 0.0033(19) 0.0017(18) 0.013(2)
C70 0.017(2) 0.022(3) 0.018(2) -0.0003(18) -0.0002(18) 0.0056(19)
C71 0.023(3) 0.038(3) 0.036(3) 0.011(2) 0.010(2) 0.010(2)
C72 0.025(3) 0.051(4) 0.043(3) 0.012(3) 0.014(2) 0.017(3)
C73 0.020(3) 0.043(3) 0.035(3) 0.000(2) 0.003(2) 0.019(2)
C74 0.024(3) 0.034(3) 0.028(3) 0.002(2) -0.001(2) 0.016(2)
C75 0.020(2) 0.030(3) 0.022(2) -0.003(2) 0.0022(19) 0.010(2)
C76 0.023(2) 0.021(3) 0.025(3) -0.006(2) -0.003(2) 0.007(2)
C77 0.026(3) 0.026(3) 0.036(3) -0.006(2) -0.010(2) 0.014(2)
C78 0.039(3) 0.036(3) 0.041(3) -0.015(3) -0.020(3) 0.014(3)
C79 0.057(4) 0.052(4) 0.051(4) -0.033(3) -0.015(3) 0.029(4)
C80 0.044(4) 0.063(5) 0.060(4) -0.035(4) -0.014(3) 0.038(4)
C81 0.028(3) 0.045(4) 0.042(3) -0.013(3) -0.009(2) 0.021(3)
C6A 0.042(10) 0.035(10) 0.116(19) 0.010(12) 0.010(10) -0.003(8)
C5A 0.037(9) 0.030(8) 0.102(8) 0.005(7) 0.004(6) -0.008(7)

loop_
_atom_type_symbol
_atom_type_description
_atom_type_scat_dispersion_real
_atom_type_scat_dispersion_imag
_atom_type_scat_source
C C 0.0181 0.0091 'International Tables Vol C Tables 4.2.6.8 and 6.1.1.4'
H H 0.0000 0.0000 'International Tables Vol C Tables 4.2.6.8 and 6.1.1.4'
Ni Ni -3.0029 0.5091 'International Tables Vol C Tables 4.2.6.8 and 6.1.1.4'
P P 0.2955 0.4335 'International Tables Vol C Tables 4.2.6.8 and 6.1.1.4'
Sn Sn 0.0259 5.4591 'International Tables Vol C Tables 4.2.6.8 and 6.1.1.4'

loop_
_geom_angle_atom_site_label_1
_geom_angle_atom_site_label_2
_geom_angle_atom_site_label_3
_geom_angle
_geom_angle_site_symmetry_1
_geom_angle_site_symmetry_3
_geom_angle_publ_flag
Ni1 Sn1 Ni2 60.52(3) . . ?
Ni1 Sn1 Ni3 62.06(3) . . ?
Ni3 Sn1 Ni2 64.41(3) . . ?
C2 Sn1 Ni1 162.02(16) . . ?
C2 Sn1 Ni2 136.59(17) . . ?
C2 Sn1 Ni3 125.91(16) . . ?
Sn1 Ni1 H 85.9(18) . . ?
Sn1 Ni1 Ni2 61.64(3) . . ?
Sn1 Ni1 Ni3 59.75(3) . . ?
Ni2 Ni1 H 43.4(18) . . ?
Ni2 Ni1 Ni3 64.00(3) . . ?
Ni3 Ni1 H 43.6(18) . . ?
P1 Ni1 Sn1 118.12(5) . . ?
P1 Ni1 H 109.4(19) . . ?
P1 Ni1 Ni2 89.06(5) . . ?
P1 Ni1 Ni3 151.03(5) . . ?
P1 Ni1 P6 113.06(6) . . ?
P6 Ni1 Sn1 113.03(5) . . ?
P6 Ni1 H 114.5(18) . . ?
P6 Ni1 Ni2 155.01(5) . . ?
P6 Ni1 Ni3 91.83(5) . . ?
Sn1 Ni2 H 82.9(18) . . ?
Sn1 Ni2 Ni3 56.78(2) . . ?
Ni1 Ni2 Sn1 57.85(3) . . ?
Ni1 Ni2 H 43.4(18) . . ?
Ni1 Ni2 Ni3 58.50(3) . . ?
Ni3 Ni2 H 40.1(18) . . ?
P2 Ni2 Sn1 147.74(5) . . ?
P2 Ni2 Ni1 96.10(4) . . ?
P2 Ni2 H 89.9(18) . . ?
P2 Ni2 Ni3 128.79(5) . . ?
P3 Ni2 Sn1 90.01(4) . . ?
P3 Ni2 Ni1 146.55(5) . . ?
P3 Ni2 H 131.7(18) . . ?
P3 Ni2 Ni3 97.73(5) . . ?
P3 Ni2 P2 117.32(6) . . ?
Sn1 Ni3 Ni1 58.20(3) . . ?
Sn1 Ni3 H 84.1(17) . . ?
Sn1 Ni3 Ni2 58.81(2) . . ?
Ni1 Ni3 H 42.8(17) . . ?
Ni1 Ni3 Ni2 57.50(3) . . ?
Ni2 Ni3 H 39.4(17) . . ?
P4 Ni3 Sn1 91.82(4) . . ?
P4 Ni3 Ni1 145.46(5) . . ?
P4 Ni3 H 125.4(17) . . ?
P4 Ni3 Ni2 93.62(5) . . ?
P4 Ni3 P5 116.28(6) . . ?
P5 Ni3 Sn1 138.08(4) . . ?
P5 Ni3 Ni1 98.18(4) . . ?
P5 Ni3 H 101.2(17) . . ?
P5 Ni3 Ni2 140.53(5) . . ?
C7 P1 Ni1 124.00(17) . . ?
C7 P1 C19 100.2(2) . . ?
C13 P1 Ni1 119.49(18) . . ?
C13 P1 C7 98.4(2) . . ?
C13 P1 C19 102.5(2) . . ?
C19 P1 Ni1 108.83(17) . . ?
C19 P2 Ni2 110.11(17) . . ?
C20 P2 Ni2 119.48(16) . . ?
C20 P2 C19 103.6(2) . . ?
C26 P2 Ni2 118.87(17) . . ?
C26 P2 C19 102.0(2) . . ?
C26 P2 C20 100.4(2) . . ?
C32 P3 Ni2 117.11(16) . . ?
C32 P3 C38 99.7(2) . . ?
C38 P3 Ni2 118.32(16) . . ?
C44 P3 Ni2 113.93(15) . . ?
C44 P3 C32 102.0(2) . . ?
C44 P3 C38 103.3(2) . . ?
C44 P4 Ni3 116.56(16) . . ?
C45 P4 Ni3 122.98(17) . . ?
C45 P4 C44 100.3(2) . . ?
C45 P4 C51 103.4(2) . . ?
C51 P4 Ni3 108.45(15) . . ?
C51 P4 C44 102.8(2) . . ?
C57 P5 Ni3 122.82(15) . . ?
C57 P5 C69 101.7(2) . . ?
C63 P5 Ni3 119.96(17) . . ?
C63 P5 C57 99.8(2) . . ?
C63 P5 C69 105.3(2) . . ?
C69 P5 Ni3 104.80(16) . . ?
C69 P6 Ni1 116.52(15) . . ?
C70 P6 Ni1 118.69(16) . . ?
C70 P6 C69 100.8(2) . . ?
C70 P6 C76 101.7(2) . . ?
C76 P6 Ni1 116.08(18) . . ?
C76 P6 C69 100.2(2) . . ?
H1A C1 H1B 120.0 . . ?
C2 C1 H1A 120.0 . . ?
C2 C1 H1B 120.0 . . ?
C1 C2 Sn1 118.9(5) . . ?
C1 C2 C3 122.2(6) . . ?
C3 C2 Sn1 118.0(5) . . ?
C2 C3 H3A 108.6 . . ?
C2 C3 H3B 108.6 . . ?
C2 C3 C4 114.4(6) . . ?
H3A C3 H3B 107.6 . . ?
C4 C3 H3A 108.6 . . ?
C4 C3 H3B 108.6 . . ?
C3 C4 H4AA 109.7 . . ?
C3 C4 H4AB 109.7 . . ?
C3 C4 H4BC 101.9 . . ?
C3 C4 H4BD 101.9 . . ?
C3 C4 C5 109.7(6) . . ?
C3 C4 C5A 140.4(12) . . ?
H4AA C4 H4AB 108.2 . . ?
H4BC C4 H4BD 104.7 . . ?
C5 C4 H4AA 109.7 . . ?
C5 C4 H4AB 109.7 . . ?
C5A C4 H4BC 101.9 . . ?
C5A C4 H4BD 101.9 . . ?
C4 C5 H5A 110.3 . . ?
C4 C5 H5B 110.3 . . ?
H5A C5 H5B 108.6 . . ?
C6 C5 C4 106.9(7) . . ?
C6 C5 H5A 110.3 . . ?
C6 C5 H5B 110.3 . . ?
C5 C6 H6A 109.5 . . ?
C5 C6 H6B 109.5 . . ?
C5 C6 H6C 109.5 . . ?
H6A C6 H6B 109.5 . . ?
H6A C6 H6C 109.5 . . ?
H6B C6 H6C 109.5 . . ?
C8 C7 P1 120.5(4) . . ?
C8 C7 C12 117.7(5) . . ?
C12 C7 P1 121.7(4) . . ?
C7 C8 H8 119.1 . . ?
C7 C8 C9 121.8(5) . . ?
C9 C8 H8 119.1 . . ?
C8 C9 H9 120.6 . . ?
C10 C9 C8 118.8(5) . . ?
C10 C9 H9 120.6 . . ?
C9 C10 H10 119.6 . . ?
C11 C10 C9 120.7(6) . . ?
C11 C10 H10 119.6 . . ?
C10 C11 H11 120.2 . . ?
C10 C11 C12 119.6(6) . . ?
C12 C11 H11 120.2 . . ?
C7 C12 H12 119.4 . . ?
C11 C12 C7 121.2(5) . . ?
C11 C12 H12 119.4 . . ?
C14 C13 P1 117.2(4) . . ?
C18 C13 P1 125.2(4) . . ?
C18 C13 C14 117.3(5) . . ?
C13 C14 H14 119.5 . . ?
C15 C14 C13 121.0(5) . . ?
C15 C14 H14 119.5 . . ?
C14 C15 H15 119.8 . . ?
C16 C15 C14 120.5(5) . . ?
C16 C15 H15 119.8 . . ?
C15 C16 H16 120.1 . . ?
C15 C16 C17 119.7(5) . . ?
C17 C16 H16 120.1 . . ?
C16 C17 H17 120.0 . . ?
C16 C17 C18 119.9(6) . . ?
C18 C17 H17 120.0 . . ?
C13 C18 C17 121.6(5) . . ?
C13 C18 H18 119.2 . . ?
C17 C18 H18 119.2 . . ?
P1 C19 P2 109.0(2) . . ?
P1 C19 H19A 109.9 . . ?
P1 C19 H19B 109.9 . . ?
P2 C19 H19A 109.9 . . ?
P2 C19 H19B 109.9 . . ?
H19A C19 H19B 108.3 . . ?
C21 C20 P2 122.9(4) . . ?
C25 C20 P2 119.4(4) . . ?
C25 C20 C21 117.3(5) . . ?
C20 C21 H21 119.2 . . ?
C22 C21 C20 121.7(5) . . ?
C22 C21 H21 119.2 . . ?
C21 C22 H22 119.9 . . ?
C21 C22 C23 120.2(5) . . ?
C23 C22 H22 119.9 . . ?
C22 C23 H23 120.6 . . ?
C24 C23 C22 118.9(5) . . ?
C24 C23 H23 120.6 . . ?
C23 C24 H24 119.4 . . ?
C25 C24 C23 121.1(5) . . ?
C25 C24 H24 119.4 . . ?
C20 C25 H25 119.6 . . ?
C24 C25 C20 120.9(5) . . ?
C24 C25 H25 119.6 . . ?
C27 C26 P2 123.0(4) . . ?
C27 C26 C31 118.4(4) . . ?
C31 C26 P2 118.5(4) . . ?
C26 C27 H27 119.6 . . ?
C26 C27 C28 120.8(5) . . ?
C28 C27 H27 119.6 . . ?
C27 C28 H28 119.8 . . ?
C29 C28 C27 120.3(5) . . ?
C29 C28 H28 119.8 . . ?
C28 C29 H29 119.9 . . ?
C28 C29 C30 120.1(5) . . ?
C30 C29 H29 119.9 . . ?
C29 C30 H30 120.0 . . ?
C29 C30 C31 120.0(5) . . ?
C31 C30 H30 120.0 . . ?
C26 C31 C30 120.4(5) . . ?
C26 C31 H31 119.8 . . ?
C30 C31 H31 119.8 . . ?
C33 C32 P3 117.0(4) . . ?
C33 C32 C37 118.9(5) . . ?
C37 C32 P3 124.1(4) . . ?
C32 C33 H33 119.7 . . ?
C32 C33 C34 120.5(5) . . ?
C34 C33 H33 119.7 . . ?
C33 C34 H34 119.8 . . ?
C35 C34 C33 120.4(6) . . ?
C35 C34 H34 119.8 . . ?
C34 C35 H35 120.3 . . ?
C36 C35 C34 119.4(5) . . ?
C36 C35 H35 120.3 . . ?
C35 C36 H36 119.8 . . ?
C35 C36 C37 120.5(5) . . ?
C37 C36 H36 119.8 . . ?
C32 C37 C36 120.2(5) . . ?
C32 C37 H37 119.9 . . ?
C36 C37 H37 119.9 . . ?
C39 C38 P3 118.3(4) . . ?
C39 C38 C43 118.4(5) . . ?
C43 C38 P3 123.1(4) . . ?
C38 C39 H39 119.3 . . ?
C40 C39 C38 121.4(6) . . ?
C40 C39 H39 119.3 . . ?
C39 C40 H40 119.9 . . ?
C39 C40 C41 120.2(6) . . ?
C41 C40 H40 119.9 . . ?
C40 C41 H41 120.4 . . ?
C42 C41 C40 119.2(5) . . ?
C42 C41 H41 120.4 . . ?
C41 C42 H42 119.6 . . ?
C41 C42 C43 120.9(6) . . ?
C43 C42 H42 119.6 . . ?
C38 C43 H43 120.0 . . ?
C42 C43 C38 119.9(6) . . ?
C42 C43 H43 120.0 . . ?
P3 C44 P4 113.0(2) . . ?
P3 C44 H44A 109.0 . . ?
P3 C44 H44B 109.0 . . ?
P4 C44 H44A 109.0 . . ?
P4 C44 H44B 109.0 . . ?
H44A C44 H44B 107.8 . . ?
C46 C45 P4 124.4(4) . . ?
C46 C45 C50 116.6(5) . . ?
C50 C45 P4 119.1(4) . . ?
C45 C46 H46 119.2 . . ?
C47 C46 C45 121.5(5) . . ?
C47 C46 H46 119.2 . . ?
C46 C47 H47 119.9 . . ?
C46 C47 C48 120.2(5) . . ?
C48 C47 H47 119.9 . . ?
C47 C48 H48 119.7 . . ?
C47 C48 C49 120.5(5) . . ?
C49 C48 H48 119.7 . . ?
C48 C49 H49 120.4 . . ?
C48 C49 C50 119.2(5) . . ?
C50 C49 H49 120.4 . . ?
C45 C50 H50 119.0 . . ?
C49 C50 C45 121.9(5) . . ?
C49 C50 H50 119.0 . . ?
C52 C51 P4 124.6(4) . . ?
C52 C51 C56 118.8(5) . . ?
C56 C51 P4 116.6(4) . . ?
C51 C52 H52 120.1 . . ?
C51 C52 C53 119.9(5) . . ?
C53 C52 H52 120.1 . . ?
C52 C53 H53 119.6 . . ?
C54 C53 C52 120.7(5) . . ?
C54 C53 H53 119.6 . . ?
C53 C54 H54 120.1 . . ?
C53 C54 C55 119.7(5) . . ?
C55 C54 H54 120.1 . . ?
C54 C55 H55 120.2 . . ?
C56 C55 C54 119.6(6) . . ?
C56 C55 H55 120.2 . . ?
C51 C56 H56 119.4 . . ?
C55 C56 C51 121.2(5) . . ?
C55 C56 H56 119.4 . . ?
C58 C57 P5 117.1(4) . . ?
C62 C57 P5 124.5(4) . . ?
C62 C57 C58 118.3(5) . . ?
C57 C58 H58 119.4 . . ?
C59 C58 C57 121.3(5) . . ?
C59 C58 H58 119.4 . . ?
C58 C59 H59 119.8 . . ?
C58 C59 C60 120.3(5) . . ?
C60 C59 H59 119.8 . . ?
C59 C60 H60 120.5 . . ?
C61 C60 C59 119.0(5) . . ?
C61 C60 H60 120.5 . . ?
C60 C61 H61 119.8 . . ?
C60 C61 C62 120.4(5) . . ?
C62 C61 H61 119.8 . . ?
C57 C62 C61 120.7(5) . . ?
C57 C62 H62 119.7 . . ?
C61 C62 H62 119.7 . . ?
C64 C63 P5 122.4(4) . . ?
C64 C63 C68 119.1(4) . . ?
C68 C63 P5 118.4(4) . . ?
C63 C64 H64 119.9 . . ?
C65 C64 C63 120.1(5) . . ?
C65 C64 H64 119.9 . . ?
C64 C65 H65 120.1 . . ?
C66 C65 C64 119.9(5) . . ?
C66 C65 H65 120.1 . . ?
C65 C66 H66 119.5 . . ?
C65 C66 C67 121.0(5) . . ?
C67 C66 H66 119.5 . . ?
C66 C67 H67 120.4 . . ?
C68 C67 C66 119.3(5) . . ?
C68 C67 H67 120.4 . . ?
C63 C68 H68 119.7 . . ?
C67 C68 C63 120.6(5) . . ?
C67 C68 H68 119.7 . . ?
P5 C69 P6 112.1(3) . . ?
P5 C69 H69A 109.2 . . ?
P5 C69 H69B 109.2 . . ?
P6 C69 H69A 109.2 . . ?
P6 C69 H69B 109.2 . . ?
H69A C69 H69B 107.9 . . ?
C71 C70 P6 118.2(4) . . ?
C75 C70 P6 123.5(4) . . ?
C75 C70 C71 118.3(4) . . ?
C70 C71 H71 119.8 . . ?
C72 C71 C70 120.5(5) . . ?
C72 C71 H71 119.8 . . ?
C71 C72 H72 119.8 . . ?
C73 C72 C71 120.3(5) . . ?
C73 C72 H72 119.8 . . ?
C72 C73 H73 119.9 . . ?
C72 C73 C74 120.3(5) . . ?
C74 C73 H73 119.9 . . ?
C73 C74 H74 120.4 . . ?
C75 C74 C73 119.3(5) . . ?
C75 C74 H74 120.4 . . ?
C70 C75 H75 119.3 . . ?
C74 C75 C70 121.3(5) . . ?
C74 C75 H75 119.3 . . ?
C77 C76 P6 124.0(4) . . ?
C77 C76 C81 118.4(5) . . ?
C81 C76 P6 117.6(4) . . ?
C76 C77 H77 119.7 . . ?
C76 C77 C78 120.6(5) . . ?
C78 C77 H77 119.7 . . ?
C77 C78 H78 119.9 . . ?
C79 C78 C77 120.3(5) . . ?
C79 C78 H78 119.9 . . ?
C78 C79 H79 120.1 . . ?
C78 C79 C80 119.7(6) . . ?
C80 C79 H79 120.1 . . ?
C79 C80 H80 120.0 . . ?
C81 C80 C79 120.1(5) . . ?
C81 C80 H80 120.0 . . ?
C76 C81 H81 119.6 . . ?
C80 C81 C76 120.9(5) . . ?
C80 C81 H81 119.6 . . ?
H6AA C6A H6AB 109.5 . . ?
H6AA C6A H6AC 109.5 . . ?
H6AB C6A H6AC 109.5 . . ?
C5A C6A H6AA 109.5 . . ?
C5A C6A H6AB 109.5 . . ?
C5A C6A H6AC 109.5 . . ?
C4 C5A H5AA 110.5 . . ?
C4 C5A H5AB 110.5 . . ?
C6A C5A C4 105.9(17) . . ?
C6A C5A H5AA 110.5 . . ?
C6A C5A H5AB 110.5 . . ?
H5AA C5A H5AB 108.7 . . ?

loop_
_geom_bond_atom_site_label_1
_geom_bond_atom_site_label_2
_geom_bond_distance
_geom_bond_site_symmetry_2
_geom_bond_publ_flag
Sn1 Ni1 2.4324(8) . ?
Sn1 Ni2 2.5282(8) . ?
Sn1 Ni3 2.4724(8) . ?
Sn1 C2 2.179(5) . ?
Ni1 H 1.72(5) . ?
Ni1 Ni2 2.5011(10) . ?
Ni1 Ni3 2.5285(10) . ?
Ni1 P1 2.1337(14) . ?
Ni1 P6 2.1472(14) . ?
Ni2 H 1.72(5) . ?
Ni2 Ni3 2.6655(11) . ?
Ni2 P2 2.1917(14) . ?
Ni2 P3 2.1336(13) . ?
Ni3 H 1.75(6) . ?
Ni3 P4 2.1152(13) . ?
Ni3 P5 2.1734(14) . ?
P1 C7 1.848(5) . ?
P1 C13 1.841(5) . ?
P1 C19 1.853(5) . ?
P2 C19 1.857(5) . ?
P2 C20 1.848(5) . ?
P2 C26 1.839(5) . ?
P3 C32 1.843(5) . ?
P3 C38 1.850(5) . ?
P3 C44 1.840(5) . ?
P4 C44 1.868(5) . ?
P4 C45 1.816(5) . ?
P4 C51 1.842(5) . ?
P5 C57 1.842(5) . ?
P5 C63 1.837(5) . ?
P5 C69 1.849(5) . ?
P6 C69 1.857(5) . ?
P6 C70 1.831(5) . ?
P6 C76 1.846(5) . ?
C1 H1A 0.9500 . ?
C1 H1B 0.9500 . ?
C1 C2 1.351(10) . ?
C2 C3 1.499(10) . ?
C3 H3A 0.9900 . ?
C3 H3B 0.9900 . ?
C3 C4 1.518(11) . ?
C4 H4AA 0.9900 . ?
C4 H4AB 0.9900 . ?
C4 H4BC 0.9900 . ?
C4 H4BD 0.9900 . ?
C4 C5 1.532(9) . ?
C4 C5A 1.543(11) . ?
C5 H5A 0.9900 . ?
C5 H5B 0.9900 . ?
C5 C6 1.531(9) . ?
C6 H6A 0.9800 . ?
C6 H6B 0.9800 . ?
C6 H6C 0.9800 . ?
C7 C8 1.388(8) . ?
C7 C12 1.396(8) . ?
C8 H8 0.9500 . ?
C8 C9 1.394(8) . ?
C9 H9 0.9500 . ?
C9 C10 1.385(9) . ?
C10 H10 0.9500 . ?
C10 C11 1.379(9) . ?
C11 H11 0.9500 . ?
C11 C12 1.389(8) . ?
C12 H12 0.9500 . ?
C13 C14 1.407(7) . ?
C13 C18 1.389(8) . ?
C14 H14 0.9500 . ?
C14 C15 1.391(7) . ?
C15 H15 0.9500 . ?
C15 C16 1.369(9) . ?
C16 H16 0.9500 . ?
C16 C17 1.386(8) . ?
C17 H17 0.9500 . ?
C17 C18 1.391(8) . ?
C18 H18 0.9500 . ?
C19 H19A 0.9900 . ?
C19 H19B 0.9900 . ?
C20 C21 1.399(7) . ?
C20 C25 1.396(7) . ?
C21 H21 0.9500 . ?
C21 C22 1.378(8) . ?
C22 H22 0.9500 . ?
C22 C23 1.386(8) . ?
C23 H23 0.9500 . ?
C23 C24 1.380(8) . ?
C24 H24 0.9500 . ?
C24 C25 1.378(8) . ?
C25 H25 0.9500 . ?
C26 C27 1.391(7) . ?
C26 C31 1.397(7) . ?
C27 H27 0.9500 . ?
C27 C28 1.394(7) . ?
C28 H28 0.9500 . ?
C28 C29 1.369(8) . ?
C29 H29 0.9500 . ?
C29 C30 1.381(8) . ?
C30 H30 0.9500 . ?
C30 C31 1.400(7) . ?
C31 H31 0.9500 . ?
C32 C33 1.380(8) . ?
C32 C37 1.385(7) . ?
C33 H33 0.9500 . ?
C33 C34 1.392(8) . ?
C34 H34 0.9500 . ?
C34 C35 1.374(9) . ?
C35 H35 0.9500 . ?
C35 C36 1.373(8) . ?
C36 H36 0.9500 . ?
C36 C37 1.395(8) . ?
C37 H37 0.9500 . ?
C38 C39 1.387(8) . ?
C38 C43 1.403(8) . ?
C39 H39 0.9500 . ?
C39 C40 1.379(8) . ?
C40 H40 0.9500 . ?
C40 C41 1.399(10) . ?
C41 H41 0.9500 . ?
C41 C42 1.372(10) . ?
C42 H42 0.9500 . ?
C42 C43 1.399(8) . ?
C43 H43 0.9500 . ?
C44 H44A 0.9900 . ?
C44 H44B 0.9900 . ?
C45 C46 1.404(7) . ?
C45 C50 1.410(7) . ?
C46 H46 0.9500 . ?
C46 C47 1.377(8) . ?
C47 H47 0.9500 . ?
C47 C48 1.379(8) . ?
C48 H48 0.9500 . ?
C48 C49 1.379(9) . ?
C49 H49 0.9500 . ?
C49 C50 1.386(8) . ?
C50 H50 0.9500 . ?
C51 C52 1.391(7) . ?
C51 C56 1.394(8) . ?
C52 H52 0.9500 . ?
C52 C53 1.395(8) . ?
C53 H53 0.9500 . ?
C53 C54 1.380(9) . ?
C54 H54 0.9500 . ?
C54 C55 1.389(9) . ?
C55 H55 0.9500 . ?
C55 C56 1.384(8) . ?
C56 H56 0.9500 . ?
C57 C58 1.405(7) . ?
C57 C62 1.382(7) . ?
C58 H58 0.9500 . ?
C58 C59 1.376(8) . ?
C59 H59 0.9500 . ?
C59 C60 1.398(8) . ?
C60 H60 0.9500 . ?
C60 C61 1.388(8) . ?
C61 H61 0.9500 . ?
C61 C62 1.404(8) . ?
C62 H62 0.9500 . ?
C63 C64 1.396(7) . ?
C63 C68 1.400(7) . ?
C64 H64 0.9500 . ?
C64 C65 1.389(7) . ?
C65 H65 0.9500 . ?
C65 C66 1.376(8) . ?
C66 H66 0.9500 . ?
C66 C67 1.389(8) . ?
C67 H67 0.9500 . ?
C67 C68 1.386(7) . ?
C68 H68 0.9500 . ?
C69 H69A 0.9900 . ?
C69 H69B 0.9900 . ?
C70 C71 1.406(7) . ?
C70 C75 1.391(7) . ?
C71 H71 0.9500 . ?
C71 C72 1.386(8) . ?
C72 H72 0.9500 . ?
C72 C73 1.378(9) . ?
C73 H73 0.9500 . ?
C73 C74 1.394(8) . ?
C74 H74 0.9500 . ?
C74 C75 1.391(7) . ?
C75 H75 0.9500 . ?
C76 C77 1.388(7) . ?
C76 C81 1.394(7) . ?
C77 H77 0.9500 . ?
C77 C78 1.393(8) . ?
C78 H78 0.9500 . ?
C78 C79 1.373(9) . ?
C79 H79 0.9500 . ?
C79 C80 1.385(9) . ?
C80 H80 0.9500 . ?
C80 C81 1.382(8) . ?
C81 H81 0.9500 . ?
C6A H6AA 0.9800 . ?
C6A H6AB 0.9800 . ?
C6A H6AC 0.9800 . ?
C6A C5A 1.534(11) . ?
C5A H5AA 0.9900 . ?
C5A H5AB 0.9900 . ?

loop_
_geom_torsion_atom_site_label_1
_geom_torsion_atom_site_label_2
_geom_torsion_atom_site_label_3
_geom_torsion_atom_site_label_4
_geom_torsion
_geom_torsion_site_symmetry_1
_geom_torsion_site_symmetry_2
_geom_torsion_site_symmetry_3
_geom_torsion_site_symmetry_4
_geom_torsion_publ_flag
Sn1 C2 C3 C4 -35.1(7) . . . . ?
Ni1 P1 C7 C8 175.7(3) . . . . ?
Ni1 P1 C7 C12 -0.4(5) . . . . ?
Ni1 P1 C13 C14 83.0(5) . . . . ?
Ni1 P1 C13 C18 -90.1(6) . . . . ?
Ni1 P1 C19 P2 -47.0(3) . . . . ?
Ni1 P6 C69 P5 -17.6(3) . . . . ?
Ni1 P6 C70 C71 26.6(5) . . . . ?
Ni1 P6 C70 C75 -155.3(3) . . . . ?
Ni1 P6 C76 C77 -126.9(5) . . . . ?
Ni1 P6 C76 C81 53.6(5) . . . . ?
Ni2 P2 C19 P1 13.9(3) . . . . ?
Ni2 P2 C20 C21 114.4(4) . . . . ?
Ni2 P2 C20 C25 -57.6(4) . . . . ?
Ni2 P2 C26 C27 140.5(4) . . . . ?
Ni2 P2 C26 C31 -41.8(5) . . . . ?
Ni2 P3 C32 C33 -32.1(5) . . . . ?
Ni2 P3 C32 C37 145.3(4) . . . . ?
Ni2 P3 C38 C39 67.7(4) . . . . ?
Ni2 P3 C38 C43 -108.2(4) . . . . ?
Ni2 P3 C44 P4 20.9(3) . . . . ?
Ni3 P4 C44 P3 -26.5(3) . . . . ?
Ni3 P4 C45 C46 -161.3(4) . . . . ?
Ni3 P4 C45 C50 17.6(5) . . . . ?
Ni3 P4 C51 C52 -137.1(4) . . . . ?
Ni3 P4 C51 C56 40.6(4) . . . . ?
Ni3 P5 C57 C58 -62.8(4) . . . . ?
Ni3 P5 C57 C62 114.0(4) . . . . ?
Ni3 P5 C63 C64 -178.8(3) . . . . ?
Ni3 P5 C63 C68 0.0(4) . . . . ?
Ni3 P5 C69 P6 38.6(3) . . . . ?
P1 C7 C8 C9 -172.7(4) . . . . ?
P1 C7 C12 C11 172.4(4) . . . . ?
P1 C13 C14 C15 -175.5(5) . . . . ?
P1 C13 C18 C17 174.2(6) . . . . ?
P2 C20 C21 C22 -172.7(5) . . . . ?
P2 C20 C25 C24 174.0(4) . . . . ?
P2 C26 C27 C28 178.2(4) . . . . ?
P2 C26 C31 C30 -177.1(4) . . . . ?
P3 C32 C33 C34 179.8(5) . . . . ?
P3 C32 C37 C36 -178.1(4) . . . . ?
P3 C38 C39 C40 -175.6(4) . . . . ?
P3 C38 C43 C42 175.7(4) . . . . ?
P4 C45 C46 C47 177.3(4) . . . . ?
P4 C45 C50 C49 -177.5(4) . . . . ?
P4 C51 C52 C53 179.0(4) . . . . ?
P4 C51 C56 C55 178.9(4) . . . . ?
P5 C57 C58 C59 176.3(4) . . . . ?
P5 C57 C62 C61 -175.7(4) . . . . ?
P5 C63 C64 C65 177.4(4) . . . . ?
P5 C63 C68 C67 -177.2(4) . . . . ?
P6 C70 C71 C72 177.6(5) . . . . ?
P6 C70 C75 C74 -179.0(4) . . . . ?
P6 C76 C77 C78 -178.6(5) . . . . ?
P6 C76 C81 C80 177.8(6) . . . . ?
C1 C2 C3 C4 133.9(7) . . . . ?
C2 C3 C4 C5 -165.5(6) . . . . ?
C2 C3 C4 C5A 170.5(15) . . . . ?
C3 C4 C5 C6 174.3(8) . . . . ?
C3 C4 C5A C6A 86(2) . . . . ?
C7 P1 C13 C14 -54.1(5) . . . . ?
C7 P1 C13 C18 132.8(6) . . . . ?
C7 P1 C19 P2 84.4(3) . . . . ?
C7 C8 C9 C10 -0.1(8) . . . . ?
C8 C7 C12 C11 -3.8(8) . . . . ?
C8 C9 C10 C11 -3.1(9) . . . . ?
C9 C10 C11 C12 2.8(9) . . . . ?
C10 C11 C12 C7 0.7(9) . . . . ?
C12 C7 C8 C9 3.5(8) . . . . ?
C13 P1 C7 C8 -49.9(4) . . . . ?
C13 P1 C7 C12 134.0(4) . . . . ?
C13 P1 C19 P2 -174.5(3) . . . . ?
C13 C14 C15 C16 0.6(9) . . . . ?
C14 C13 C18 C17 1.1(10) . . . . ?
C14 C15 C16 C17 1.5(10) . . . . ?
C15 C16 C17 C18 -2.3(11) . . . . ?
C16 C17 C18 C13 1.0(12) . . . . ?
C18 C13 C14 C15 -1.9(9) . . . . ?
C19 P1 C7 C8 54.6(4) . . . . ?
C19 P1 C7 C12 -121.5(4) . . . . ?
C19 P1 C13 C14 -156.6(4) . . . . ?
C19 P1 C13 C18 30.3(6) . . . . ?
C19 P2 C20 C21 -122.7(5) . . . . ?
C19 P2 C20 C25 65.2(4) . . . . ?
C19 P2 C26 C27 19.2(5) . . . . ?
C19 P2 C26 C31 -163.0(4) . . . . ?
C20 P2 C19 P1 -114.9(3) . . . . ?
C20 P2 C26 C27 -87.2(5) . . . . ?
C20 P2 C26 C31 90.5(4) . . . . ?
C20 C21 C22 C23 -0.3(9) . . . . ?
C21 C20 C25 C24 1.6(8) . . . . ?
C21 C22 C23 C24 0.1(9) . . . . ?
C22 C23 C24 C25 1.0(9) . . . . ?
C23 C24 C25 C20 -1.8(8) . . . . ?
C25 C20 C21 C22 -0.5(8) . . . . ?
C26 P2 C19 P1 141.1(3) . . . . ?
C26 P2 C20 C21 -17.5(5) . . . . ?
C26 P2 C20 C25 170.5(4) . . . . ?
C26 C27 C28 C29 -1.0(9) . . . . ?
C27 C26 C31 C30 0.8(8) . . . . ?
C27 C28 C29 C30 0.4(9) . . . . ?
C28 C29 C30 C31 0.8(8) . . . . ?
C29 C30 C31 C26 -1.4(8) . . . . ?
C31 C26 C27 C28 0.4(8) . . . . ?
C32 P3 C38 C39 -60.4(4) . . . . ?
C32 P3 C38 C43 123.6(4) . . . . ?
C32 P3 C44 P4 148.1(2) . . . . ?
C32 C33 C34 C35 -2.8(11) . . . . ?
C33 C32 C37 C36 -0.8(8) . . . . ?
C33 C34 C35 C36 1.6(11) . . . . ?
C34 C35 C36 C37 0.0(10) . . . . ?
C35 C36 C37 C32 -0.4(9) . . . . ?
C37 C32 C33 C34 2.3(9) . . . . ?
C38 P3 C32 C33 96.9(5) . . . . ?
C38 P3 C32 C37 -85.8(5) . . . . ?
C38 P3 C44 P4 -108.7(3) . . . . ?
C38 C39 C40 C41 0.0(9) . . . . ?
C39 C38 C43 C42 -0.2(8) . . . . ?
C39 C40 C41 C42 -0.6(9) . . . . ?
C40 C41 C42 C43 0.8(9) . . . . ?
C41 C42 C43 C38 -0.4(9) . . . . ?
C43 C38 C39 C40 0.5(8) . . . . ?
C44 P3 C32 C33 -157.1(4) . . . . ?
C44 P3 C32 C37 20.2(5) . . . . ?
C44 P3 C38 C39 -165.4(4) . . . . ?
C44 P3 C38 C43 18.7(5) . . . . ?
C44 P4 C45 C46 -30.0(5) . . . . ?
C44 P4 C45 C50 148.9(4) . . . . ?
C44 P4 C51 C52 99.0(5) . . . . ?
C44 P4 C51 C56 -83.4(4) . . . . ?
C45 P4 C44 P3 -161.7(3) . . . . ?
C45 P4 C51 C52 -5.0(5) . . . . ?
C45 P4 C51 C56 172.6(4) . . . . ?
C45 C46 C47 C48 0.3(9) . . . . ?
C46 C45 C50 C49 1.5(7) . . . . ?
C46 C47 C48 C49 1.3(8) . . . . ?
C47 C48 C49 C50 -1.5(8) . . . . ?
C48 C49 C50 C45 0.0(8) . . . . ?
C50 C45 C46 C47 -1.6(8) . . . . ?
C51 P4 C44 P3 91.9(3) . . . . ?
C51 P4 C45 C46 75.9(5) . . . . ?
C51 P4 C45 C50 -105.2(4) . . . . ?
C51 C52 C53 C54 1.1(9) . . . . ?
C52 C51 C56 C55 -3.3(8) . . . . ?
C52 C53 C54 C55 -1.7(10) . . . . ?
C53 C54 C55 C56 -0.2(10) . . . . ?
C54 C55 C56 C51 2.8(9) . . . . ?
C56 C51 C52 C53 1.4(8) . . . . ?
C57 P5 C63 C64 44.0(4) . . . . ?
C57 P5 C63 C68 -137.3(4) . . . . ?
C57 P5 C69 P6 167.5(2) . . . . ?
C57 C58 C59 C60 0.0(8) . . . . ?
C58 C57 C62 C61 1.0(7) . . . . ?
C58 C59 C60 C61 0.2(8) . . . . ?
C59 C60 C61 C62 0.2(8) . . . . ?
C60 C61 C62 C57 -0.8(7) . . . . ?
C62 C57 C58 C59 -0.6(7) . . . . ?
C63 P5 C57 C58 72.8(4) . . . . ?
C63 P5 C57 C62 -110.5(4) . . . . ?
C63 P5 C69 P6 -88.8(3) . . . . ?
C63 C64 C65 C66 0.0(8) . . . . ?
C64 C63 C68 C67 1.7(7) . . . . ?
C64 C65 C66 C67 1.2(8) . . . . ?
C65 C66 C67 C68 -0.9(8) . . . . ?
C66 C67 C68 C63 -0.5(8) . . . . ?
C68 C63 C64 C65 -1.4(7) . . . . ?
C69 P5 C57 C58 -179.1(4) . . . . ?
C69 P5 C57 C62 -2.4(5) . . . . ?
C69 P5 C63 C64 -61.2(4) . . . . ?
C69 P5 C63 C68 117.6(4) . . . . ?
C69 P6 C70 C71 155.1(4) . . . . ?
C69 P6 C70 C75 -26.9(4) . . . . ?
C69 P6 C76 C77 106.8(5) . . . . ?
C69 P6 C76 C81 -72.7(5) . . . . ?
C70 P6 C69 P5 -147.5(2) . . . . ?
C70 P6 C76 C77 3.4(5) . . . . ?
C70 P6 C76 C81 -176.1(5) . . . . ?
C70 C71 C72 C73 0.9(9) . . . . ?
C71 C70 C75 C74 -1.0(7) . . . . ?
C71 C72 C73 C74 0.3(9) . . . . ?
C72 C73 C74 C75 -1.8(8) . . . . ?
C73 C74 C75 C70 2.2(8) . . . . ?
C75 C70 C71 C72 -0.5(8) . . . . ?
C76 P6 C69 P5 108.4(3) . . . . ?
C76 P6 C70 C71 -102.0(4) . . . . ?
C76 P6 C70 C75 76.0(4) . . . . ?
C76 C77 C78 C79 0.8(11) . . . . ?
C77 C76 C81 C80 -1.7(10) . . . . ?
C77 C78 C79 C80 -1.6(12) . . . . ?
C78 C79 C80 C81 0.7(13) . . . . ?
C79 C80 C81 C76 1.0(13) . . . . ?
C81 C76 C77 C78 0.8(9) . . . . ?
